data_8105018
loop_
_publ_author_name
'Li, Jun-Xia'
'Du, Zhong-Xiang'
'Bai, Ruo-Fei'

_publ_section_title
;
 Crystal structure of aqua-bis(5-bromo-6-methyl-picolinato-\k2N,O)zinc(II)
 dihydrate, C14H16Br2N2O7Zn
;
_journal_issue 1
_journal_name_full 'Zeitschrift f\"ur Kristallographie - New Crystal Structures'
_journal_page_first 63
_journal_page_last 65
_journal_paper_doi 10.1515/ncrs-2019-0486
_journal_volume 235
_journal_year 2019
_chemical_absolute_configuration .
_chemical_formula_moiety 'C14 H12 Br2 N2 O5 Zn, 2(H2 O)'
_chemical_formula_sum 'C14 H16 Br2 N2 O7 Zn'
_chemical_formula_weight 549.48
_space_group_crystal_system orthorhombic
_space_group_IT_number 33
_space_group_name_Hall 'P 2c -2n'
_space_group_name_H-M_alt 'P n a 21'
_atom_sites_solution_hydrogens mixed
_atom_sites_solution_primary dual
_cell_angle_alpha 90
_cell_angle_beta 90
_cell_angle_gamma 90
_cell_formula_units_Z 4
_cell_length_a 15.4300(3)
_cell_length_b 10.6264(2)
_cell_length_c 11.4638(2)
_cell_measurement_reflns_used 11531
_cell_measurement_temperature 293
_cell_measurement_theta_max 26.4950
_cell_measurement_theta_min 3.7840
_cell_volume 1879.67(6)
_computing_cell_refinement 'CrysAlisPro 1.171.39.46 (Rigaku OD, 2018)'
_computing_data_collection 'CrysAlisPro 1.171.39.46 (Rigaku OD, 2018)'
_computing_data_reduction 'CrysAlisPro 1.171.39.46 (Rigaku OD, 2018)'
_computing_molecular_graphics 'Olex2 (Dolomanov et al., 2009)'
_computing_publication_material 'Olex2 (Dolomanov et al., 2009)'
_computing_structure_refinement 'ShelXL (Sheldrick, 2015)'
_computing_structure_solution 'ShelXT (Sheldrick, 2015)'
_diffrn_ambient_temperature 293.0
_diffrn_measured_fraction_theta_full 0.996
_diffrn_measured_fraction_theta_max 0.794
_diffrn_measurement_device_type 'CCD Area Detector'
_diffrn_radiation_type MoK\a
_diffrn_radiation_wavelength 0.71073
_diffrn_reflns_av_R_equivalents 0.0485
_diffrn_reflns_av_unetI/netI 0.0298
_diffrn_reflns_Laue_measured_fraction_full 0.996
_diffrn_reflns_Laue_measured_fraction_max 0.794
_diffrn_reflns_limit_h_max 19
_diffrn_reflns_limit_h_min -20
_diffrn_reflns_limit_k_max 14
_diffrn_reflns_limit_k_min -15
_diffrn_reflns_limit_l_max 14
_diffrn_reflns_limit_l_min -12
_diffrn_reflns_number 35861
_diffrn_reflns_point_group_measured_fraction_full 0.991
_diffrn_reflns_point_group_measured_fraction_max 0.758
_diffrn_reflns_theta_full 25.242
_diffrn_reflns_theta_max 30.500
_diffrn_reflns_theta_min 3.554
_exptl_absorpt_coefficient_mu 5.596
_exptl_absorpt_correction_T_max 1.00000
_exptl_absorpt_correction_T_min 0.51227
_exptl_absorpt_correction_type multi-scan
_exptl_absorpt_process_details
;
CrysAlisPro 1.171.39.46 (Rigaku Oxford Diffraction, 2018)
Empirical absorption correction using spherical harmonics,
 implemented in SCALE3 ABSPACK scaling algorithm.
;
_exptl_crystal_colour yellow
_exptl_crystal_colour_primary yellow
_exptl_crystal_density_diffrn 1.942
_exptl_crystal_description block
_exptl_crystal_F_000 1080
_exptl_crystal_size_max 0.29
_exptl_crystal_size_mid 0.21
_exptl_crystal_size_min 0.13
_refine_diff_density_max 0.379
_refine_diff_density_min -0.516
_refine_diff_density_rms 0.077
_refine_ls_abs_structure_details
;
 Refined as an inversion twin.
;
_refine_ls_abs_structure_Flack 0.432(11)
_refine_ls_extinction_coef .
_refine_ls_extinction_method none
_refine_ls_goodness_of_fit_ref 1.054
_refine_ls_hydrogen_treatment constr
_refine_ls_matrix_type full
_refine_ls_number_parameters 238
_refine_ls_number_reflns 4358
_refine_ls_number_restraints 1
_refine_ls_restrained_S_all 1.053
_refine_ls_R_factor_all 0.0454
_refine_ls_R_factor_gt 0.0328
_refine_ls_shift/su_max 0.001
_refine_ls_shift/su_mean 0.000
_refine_ls_structure_factor_coef Fsqd
_refine_ls_weighting_details 'w=1/[\s^2^(Fo^2^)+(0.0344P)^2^+0.4011P] where P=(Fo^2^+2Fc^2^)/3'
_refine_ls_weighting_scheme calc
_refine_ls_wR_factor_gt 0.0667
_refine_ls_wR_factor_ref 0.0709
_reflns_Friedel_coverage 0.828
_reflns_Friedel_fraction_full 0.984
_reflns_Friedel_fraction_max 0.720
_reflns_number_gt 3668
_reflns_number_total 4358
_reflns_threshold_expression 'I > 2\s(I)'
_cod_data_source_file suppl_ncrs-2019-0486_suppl.cif
_cod_data_source_block 2
_cod_original_cell_volume 1879.66(6)
_cod_database_code 8105018
_shelx_space_group_comment
;
The symmetry employed for this shelxl refinement is uniquely defined
by the following loop, which should always be used as a source of
symmetry information in preference to the above space-group names.
They are only intended as comments.
;
_shelx_estimated_absorpt_t_max 0.530
_shelx_estimated_absorpt_t_min 0.294
_olex2_refinement_description
;
1. Twinned data refinement
 Scales: 0.568(11)
 0.432(11)
2. Fixed Uiso
 At 1.2 times of:
  All C(H) groups
 At 1.5 times of:
  All C(H,H,H) groups, All O(H,H) groups
3.a Riding coordinates:
 O5(H5A,H5B), O6(H6A,H6B), O7(H7D,H7E)
3.b Aromatic/amide H refined with riding coordinates:
 C3(H3), C4(H4), C10(H10), C11(H11)
3.c Idealised Me refined as rotating group:
 C7(H7A,H7B,H7C), C14(H14A,H14B,H14C)
;

loop_
_space_group_symop_operation_xyz
'x, y, z'
'-x, -y, z+1/2'
'x+1/2, -y+1/2, z'
'-x+1/2, y+1/2, z+1/2'

loop_
_atom_site_label
_atom_site_type_symbol
_atom_site_fract_x
_atom_site_fract_y
_atom_site_fract_z
_atom_site_U_iso_or_equiv
_atom_site_adp_type
_atom_site_occupancy
_atom_site_site_symmetry_order
_atom_site_calc_flag
_atom_site_refinement_flags_posn
_atom_site_refinement_flags_adp
_atom_site_refinement_flags_occupancy
_atom_site_disorder_assembly
_atom_site_disorder_group
Br1 Br -0.02250(3) 0.53137(5) 0.46855(9) 0.0637(2) Uani 1 1 d . . . . .
Br2 Br 0.75759(3) 0.58473(5) 0.50371(6) 0.0569(2) Uani 1 1 d . . . . .
Zn1 Zn 0.36788(3) 0.58739(4) 0.47604(5) 0.03311(14) Uani 1 1 d . . . . .
O1 O 0.3855(2) 0.6475(4) 0.6491(3) 0.0462(9) Uani 1 1 d . . . . .
O2 O 0.3228(2) 0.6862(4) 0.8306(4) 0.0626(12) Uani 1 1 d . . . . .
O3 O 0.3475(2) 0.6786(3) 0.3202(3) 0.0385(8) Uani 1 1 d . . . . .
O4 O 0.4100(2) 0.7768(3) 0.1641(3) 0.0436(9) Uani 1 1 d . . . . .
O5 O 0.3728(2) 0.4159(3) 0.4534(4) 0.0504(11) Uani 1 1 d . . . . .
H5A H 0.416376 0.372325 0.440548 0.076 Uiso 1 1 d R . . . .
H5B H 0.344136 0.376245 0.500108 0.076 Uiso 1 1 d R . . . .
N1 N 0.2352(2) 0.5859(3) 0.5437(4) 0.0305(9) Uani 1 1 d . . . . .
N2 N 0.4992(2) 0.6233(3) 0.4222(4) 0.0291(9) Uani 1 1 d . . . . .
C1 C 0.3205(3) 0.6567(4) 0.7191(4) 0.0382(12) Uani 1 1 d . . . . .
C2 C 0.2329(3) 0.6287(4) 0.6607(5) 0.0350(11) Uani 1 1 d . . . . .
C3 C 0.1562(4) 0.6476(5) 0.7240(5) 0.0496(14) Uani 1 1 d . . . . .
H3 H 0.156576 0.676770 0.800491 0.059 Uiso 1 1 calc R . . . .
C4 C 0.0792(3) 0.6200(5) 0.6654(6) 0.0508(15) Uani 1 1 d . . . . .
H4 H 0.026108 0.631930 0.702149 0.061 Uiso 1 1 calc R . . . .
C5 C 0.0826(3) 0.5729(4) 0.5475(5) 0.0399(13) Uani 1 1 d . . . . .
C6 C 0.1616(3) 0.5558(3) 0.4862(6) 0.0333(12) Uani 1 1 d . . . . .
C7 C 0.1694(4) 0.5036(5) 0.3562(6) 0.0500(14) Uani 1 1 d . . . . .
H7A H 0.225708 0.523482 0.325621 0.075 Uiso 1 1 calc GR . . . .
H7B H 0.125732 0.542018 0.308376 0.075 Uiso 1 1 calc GR . . . .
H7C H 0.161531 0.414034 0.356380 0.075 Uiso 1 1 calc GR . . . .
C8 C 0.4121(3) 0.7171(4) 0.2611(4) 0.0330(10) Uani 1 1 d . . . . .
C9 C 0.5010(3) 0.6861(4) 0.3151(4) 0.0278(10) Uani 1 1 d . . . . .
C10 C 0.5773(3) 0.7196(5) 0.2598(5) 0.0385(12) Uani 1 1 d . . . . .
H10 H 0.577045 0.761540 0.188539 0.046 Uiso 1 1 calc R . . . .
C11 C 0.6542(3) 0.6880(5) 0.3150(5) 0.0446(13) Uani 1 1 d . . . . .
H11 H 0.707060 0.707352 0.280354 0.053 Uiso 1 1 calc R . . . .
C12 C 0.6521(3) 0.6260(4) 0.4249(5) 0.0351(11) Uani 1 1 d . . . . .
C13 C 0.5739(2) 0.5939(3) 0.4822(7) 0.0311(9) Uani 1 1 d . . . . .
C14 C 0.5684(3) 0.5284(5) 0.6015(6) 0.0508(15) Uani 1 1 d . . . . .
H14A H 0.576490 0.589343 0.662312 0.076 Uiso 1 1 calc GR . . . .
H14B H 0.612793 0.465277 0.606751 0.076 Uiso 1 1 calc GR . . . .
H14C H 0.512604 0.489528 0.609911 0.076 Uiso 1 1 calc GR . . . .
O6 O 0.5096(2) 0.2792(3) 0.4250(4) 0.0543(11) Uani 1 1 d . . . . .
H6A H 0.531534 0.276551 0.493000 0.081 Uiso 1 1 d R . . . .
H6B H 0.549864 0.287081 0.374860 0.081 Uiso 1 1 d R . . . .
O7 O 0.2549(2) 0.2683(4) 0.5430(4) 0.0554(11) Uani 1 1 d . . . . .
H7D H 0.210581 0.281849 0.585258 0.083 Uiso 1 1 d R . . . .
H7E H 0.242861 0.239989 0.477959 0.083 Uiso 1 1 d R . . . .

loop_
_atom_site_aniso_label
_atom_site_aniso_U_11
_atom_site_aniso_U_22
_atom_site_aniso_U_33
_atom_site_aniso_U_23
_atom_site_aniso_U_13
_atom_site_aniso_U_12
Br1 0.0257(2) 0.0571(3) 0.1083(6) -0.0024(5) -0.0124(3) -0.0049(2)
Br2 0.0239(2) 0.0604(3) 0.0865(6) 0.0063(3) -0.0113(3) 0.0041(2)
Zn1 0.0217(2) 0.0390(2) 0.0386(3) -0.0028(4) 0.0029(2) -0.00117(17)
O1 0.0254(17) 0.070(2) 0.043(2) -0.0171(19) 0.0001(17) -0.0032(18)
O2 0.043(2) 0.094(3) 0.051(3) -0.031(2) -0.003(2) -0.001(2)
O3 0.0229(16) 0.0421(18) 0.051(2) 0.0005(17) -0.0017(16) 0.0065(14)
O4 0.044(2) 0.0409(19) 0.046(2) 0.0076(17) -0.0064(18) 0.0068(15)
O5 0.0310(17) 0.0337(14) 0.087(3) 0.003(2) 0.0187(19) -0.0004(12)
N1 0.0247(19) 0.0286(19) 0.038(3) -0.0046(17) -0.0032(17) 0.0014(14)
N2 0.0222(18) 0.0252(16) 0.040(3) -0.0020(17) -0.0004(16) 0.0008(14)
C1 0.036(3) 0.041(3) 0.037(3) -0.010(2) 0.000(2) -0.001(2)
C2 0.028(2) 0.035(2) 0.042(3) -0.003(2) 0.003(2) 0.0005(19)
C3 0.040(3) 0.061(3) 0.048(4) -0.013(3) 0.007(2) -0.005(3)
C4 0.025(3) 0.056(3) 0.072(4) 0.001(3) 0.015(3) 0.002(2)
C5 0.022(2) 0.031(2) 0.067(4) 0.001(2) -0.001(2) -0.0023(17)
C6 0.022(2) 0.0298(18) 0.048(4) -0.002(3) -0.003(3) -0.0001(14)
C7 0.036(3) 0.054(3) 0.060(4) -0.012(3) -0.010(3) 0.002(2)
C8 0.035(3) 0.031(2) 0.033(3) -0.005(2) -0.007(2) 0.0073(19)
C9 0.027(2) 0.026(2) 0.030(3) -0.0037(19) 0.0000(19) 0.0001(16)
C10 0.036(3) 0.043(3) 0.037(3) 0.010(2) 0.001(2) -0.008(2)
C11 0.025(2) 0.058(3) 0.051(4) 0.000(3) 0.007(2) -0.011(2)
C12 0.022(2) 0.033(2) 0.050(3) 0.001(2) -0.002(2) 0.0033(18)
C13 0.022(2) 0.0237(17) 0.048(3) -0.001(3) -0.005(2) -0.0004(13)
C14 0.036(3) 0.045(3) 0.071(4) 0.022(3) -0.006(3) -0.003(2)
O6 0.0361(19) 0.055(2) 0.072(3) 0.004(2) 0.0096(18) 0.0081(16)
O7 0.047(2) 0.069(3) 0.051(3) -0.011(2) 0.0080(18) -0.0268(18)

loop_
_atom_type_symbol
_atom_type_description
_atom_type_scat_dispersion_real
_atom_type_scat_dispersion_imag
_atom_type_scat_source
C C 0.0033 0.0016 'International Tables Vol C Tables 4.2.6.8 and 6.1.1.4'
H H 0.0000 0.0000 'International Tables Vol C Tables 4.2.6.8 and 6.1.1.4'
Br Br -0.2901 2.4595 'International Tables Vol C Tables 4.2.6.8 and 6.1.1.4'
N N 0.0061 0.0033 'International Tables Vol C Tables 4.2.6.8 and 6.1.1.4'
O O 0.0106 0.0060 'International Tables Vol C Tables 4.2.6.8 and 6.1.1.4'
Zn Zn 0.2839 1.4301 'International Tables Vol C Tables 4.2.6.8 and 6.1.1.4'

loop_
_geom_angle_atom_site_label_1
_geom_angle_atom_site_label_2
_geom_angle_atom_site_label_3
_geom_angle
_geom_angle_site_symmetry_1
_geom_angle_site_symmetry_3
O1 Zn1 N1 77.82(14) . .
O1 Zn1 N2 95.44(14) . .
O3 Zn1 O1 134.15(15) . .
O3 Zn1 N1 99.67(15) . .
O3 Zn1 N2 79.13(14) . .
O5 Zn1 O1 115.36(19) . .
O5 Zn1 O3 110.49(17) . .
O5 Zn1 N1 94.66(14) . .
O5 Zn1 N2 95.52(14) . .
N2 Zn1 N1 169.50(13) . .
C1 O1 Zn1 120.7(3) . .
C8 O3 Zn1 119.6(3) . .
Zn1 O5 H5A 127.6 . .
Zn1 O5 H5B 113.4 . .
H5A O5 H5B 105.6 . .
C2 N1 Zn1 110.9(3) . .
C6 N1 Zn1 127.9(4) . .
C6 N1 C2 121.1(4) . .
C9 N2 Zn1 110.9(3) . .
C13 N2 Zn1 127.1(4) . .
C13 N2 C9 122.0(4) . .
O1 C1 O2 127.0(5) . .
O1 C1 C2 113.5(4) . .
O2 C1 C2 119.5(4) . .
N1 C2 C1 116.9(4) . .
C3 C2 N1 123.8(4) . .
C3 C2 C1 119.3(5) . .
C2 C3 H3 122.0 . .
C4 C3 C2 116.0(5) . .
C4 C3 H3 122.0 . .
C3 C4 H4 120.2 . .
C3 C4 C5 119.5(5) . .
C5 C4 H4 120.2 . .
C4 C5 Br1 119.6(4) . .
C6 C5 Br1 117.8(4) . .
C6 C5 C4 122.7(5) . .
N1 C6 C5 116.8(5) . .
N1 C6 C7 118.4(4) . .
C5 C6 C7 124.9(4) . .
C6 C7 H7A 109.5 . .
C6 C7 H7B 109.5 . .
C6 C7 H7C 109.5 . .
H7A C7 H7B 109.5 . .
H7A C7 H7C 109.5 . .
H7B C7 H7C 109.5 . .
O3 C8 O4 126.9(4) . .
O3 C8 C9 114.5(4) . .
O4 C8 C9 118.6(4) . .
N2 C9 C8 115.9(4) . .
C10 C9 N2 122.9(4) . .
C10 C9 C8 121.2(4) . .
C9 C10 H10 121.4 . .
C9 C10 C11 117.1(5) . .
C11 C10 H10 121.4 . .
C10 C11 H11 120.1 . .
C10 C11 C12 119.8(4) . .
C12 C11 H11 120.1 . .
C11 C12 Br2 120.3(3) . .
C13 C12 Br2 116.8(4) . .
C13 C12 C11 122.9(5) . .
N2 C13 C12 115.2(6) . .
N2 C13 C14 120.1(4) . .
C12 C13 C14 124.7(4) . .
C13 C14 H14A 109.5 . .
C13 C14 H14B 109.5 . .
C13 C14 H14C 109.5 . .
H14A C14 H14B 109.5 . .
H14A C14 H14C 109.5 . .
H14B C14 H14C 109.5 . .
H6A O6 H6B 109.5 . .
H7D O7 H7E 113.4 . .

loop_
_geom_bond_atom_site_label_1
_geom_bond_atom_site_label_2
_geom_bond_distance
_geom_bond_site_symmetry_2
Br1 C5 1.909(5) .
Br2 C12 1.913(4) .
Zn1 O1 2.102(4) .
Zn1 O3 2.057(4) .
Zn1 O5 1.842(3) .
Zn1 N1 2.189(4) .
Zn1 N2 2.152(4) .
O1 C1 1.289(6) .
O2 C1 1.316(6) .
O3 C8 1.273(6) .
O4 C8 1.280(6) .
O5 H5A 0.8296 .
O5 H5B 0.8126 .
N1 C2 1.417(7) .
N1 C6 1.351(6) .
N2 C9 1.397(6) .
N2 C13 1.379(6) .
C1 C2 1.538(7) .
C2 C3 1.403(7) .
C3 H3 0.9300 .
C3 C4 1.395(8) .
C4 H4 0.9300 .
C4 C5 1.443(9) .
C5 C6 1.419(7) .
C6 C7 1.594(9) .
C7 H7A 0.9600 .
C7 H7B 0.9600 .
C7 H7C 0.9600 .
C8 C9 1.541(6) .
C9 C10 1.384(6) .
C10 H10 0.9300 .
C10 C11 1.386(7) .
C11 H11 0.9300 .
C11 C12 1.423(7) .
C12 C13 1.416(7) .
C13 C14 1.536(9) .
C14 H14A 0.9600 .
C14 H14B 0.9600 .
C14 H14C 0.9600 .
O6 H6A 0.8500 .
O6 H6B 0.8501 .
O7 H7D 0.8498 .
O7 H7E 0.8252 .

loop_
_geom_hbond_atom_site_label_D
_geom_hbond_atom_site_label_H
_geom_hbond_atom_site_label_A
_geom_hbond_distance_DH
_geom_hbond_distance_HA
_geom_hbond_distance_DA
_geom_hbond_angle_DHA
_geom_hbond_site_symmetry_A
_geom_hbond_publ_flag
O5 H5A O6 0.83 1.76 2.584(4) 175.6 . yes
O5 H5B O7 0.81 1.86 2.613(5) 153.9 . yes
O6 H6B O2 0.85 2.05 2.827(5) 151.8 2_664 yes
O7 H7E O2 0.83 2.05 2.851(6) 163.1 4_544 yes

loop_
_geom_torsion_atom_site_label_1
_geom_torsion_atom_site_label_2
_geom_torsion_atom_site_label_3
_geom_torsion_atom_site_label_4
_geom_torsion
_geom_torsion_site_symmetry_1
_geom_torsion_site_symmetry_2
_geom_torsion_site_symmetry_3
_geom_torsion_site_symmetry_4
Br1 C5 C6 N1 179.9(3) . . . .
Br1 C5 C6 C7 -0.4(6) . . . .
Br2 C12 C13 N2 -179.1(3) . . . .
Br2 C12 C13 C14 -0.4(7) . . . .
Zn1 O1 C1 O2 176.0(4) . . . .
Zn1 O1 C1 C2 -3.9(6) . . . .
Zn1 O3 C8 O4 -178.7(3) . . . .
Zn1 O3 C8 C9 1.4(5) . . . .
Zn1 N1 C2 C1 -4.7(5) . . . .
Zn1 N1 C2 C3 174.7(4) . . . .
Zn1 N1 C6 C5 -174.7(3) . . . .
Zn1 N1 C6 C7 5.6(6) . . . .
Zn1 N2 C9 C8 0.9(4) . . . .
Zn1 N2 C9 C10 -179.3(4) . . . .
Zn1 N2 C13 C12 178.6(3) . . . .
Zn1 N2 C13 C14 -0.2(6) . . . .
O1 C1 C2 N1 5.7(6) . . . .
O1 C1 C2 C3 -173.7(5) . . . .
O2 C1 C2 N1 -174.1(4) . . . .
O2 C1 C2 C3 6.4(7) . . . .
O3 C8 C9 N2 -1.5(6) . . . .
O3 C8 C9 C10 178.7(4) . . . .
O4 C8 C9 N2 178.6(4) . . . .
O4 C8 C9 C10 -1.2(6) . . . .
N1 C2 C3 C4 0.8(8) . . . .
N2 C9 C10 C11 0.1(7) . . . .
C1 C2 C3 C4 -179.9(5) . . . .
C2 N1 C6 C5 1.8(6) . . . .
C2 N1 C6 C7 -177.9(4) . . . .
C2 C3 C4 C5 1.1(8) . . . .
C3 C4 C5 Br1 178.5(4) . . . .
C3 C4 C5 C6 -1.6(8) . . . .
C4 C5 C6 N1 0.1(7) . . . .
C4 C5 C6 C7 179.7(5) . . . .
C6 N1 C2 C1 178.2(4) . . . .
C6 N1 C2 C3 -2.4(7) . . . .
C8 C9 C10 C11 179.9(4) . . . .
C9 N2 C13 C12 -3.1(6) . . . .
C9 N2 C13 C14 178.1(4) . . . .
C9 C10 C11 C12 -1.1(8) . . . .
C10 C11 C12 Br2 -178.8(4) . . . .
C10 C11 C12 C13 0.0(8) . . . .
C11 C12 C13 N2 2.0(7) . . . .
C11 C12 C13 C14 -179.2(5) . . . .
C13 N2 C9 C8 -177.7(4) . . . .
C13 N2 C9 C10 2.1(7) . . . .

loop_
_twin_individual_id
_twin_individual_mass_fraction_refined
1 0.568(11)
2 0.432(11)
